data_7202765
loop_
_publ_author_name
'Wang, Jing'
'Ding, Liyu'
'Yang, Caiqin'

_publ_section_title
;
 Three concomitant polymorphs of 1?:?1
 4,4?-dihydroxybenzophenone/1,2-bis(4-pyridyl)-ethylene: applications
 of hydrothermal method in searching polymorphs
;
_journal_issue 7
_journal_name_full CrystEngComm
_journal_page_first 591
_journal_paper_doi 10.1039/b701746d
_journal_volume 9
_journal_year 2007
_chemical_formula_sum 'C25 H20 N2 O3'
_chemical_formula_weight 396.43
_chemical_name_systematic
;
?
;
_space_group_IT_number 29
_symmetry_cell_setting orthorhombic
_symmetry_space_group_name_Hall 'P 2c -2ac'
_symmetry_space_group_name_H-M 'P c a 21'
_atom_sites_solution_hydrogens geom
_atom_sites_solution_primary direct
_atom_sites_solution_secondary difmap
_audit_creation_method SHELXL-97
_cell_angle_alpha 90.00
_cell_angle_beta 90.00
_cell_angle_gamma 90.00
_cell_formula_units_Z 4
_cell_length_a 43.6174(15)
_cell_length_b 5.9652(2)
_cell_length_c 7.4612(3)
_cell_measurement_temperature 90(1)
_cell_volume 1941.30(12)
_computing_cell_refinement SMART
_computing_data_collection SMART
_computing_data_reduction SAINT
_computing_molecular_graphics XP
_computing_publication_material XCIF
_computing_structure_refinement 'SHELXL-97 (Sheldrick, 1997)'
_computing_structure_solution 'SHELXS-97 (Sheldrick, 1990)'
_diffrn_ambient_temperature 90(1)
_diffrn_measured_fraction_theta_full 0.832
_diffrn_measured_fraction_theta_max 0.832
_diffrn_measurement_device_type 'SMART CCD 1000'
_diffrn_radiation_monochromator graphite
_diffrn_radiation_source 'fine-focus sealed tube'
_diffrn_radiation_type MoK\a
_diffrn_radiation_wavelength 0.71073
_diffrn_reflns_av_R_equivalents 0.1024
_diffrn_reflns_av_sigmaI/netI 0.1163
_diffrn_reflns_limit_h_max 54
_diffrn_reflns_limit_h_min -62
_diffrn_reflns_limit_k_max 7
_diffrn_reflns_limit_k_min -7
_diffrn_reflns_limit_l_max 10
_diffrn_reflns_limit_l_min -10
_diffrn_reflns_number 19126
_diffrn_reflns_theta_full 30.49
_diffrn_reflns_theta_max 30.49
_diffrn_reflns_theta_min 0.93
_exptl_absorpt_coefficient_mu 0.090
_exptl_crystal_colour 'light yellow'
_exptl_crystal_density_diffrn 1.356
_exptl_crystal_density_method 'not measured'
_exptl_crystal_description plate-like
_exptl_crystal_F_000 832
_exptl_crystal_size_max 0.40
_exptl_crystal_size_mid 0.25
_exptl_crystal_size_min 0.05
_refine_diff_density_max 0.387
_refine_diff_density_min -0.328
_refine_diff_density_rms 0.099
_refine_ls_abs_structure_details 'Flack H D (1983), Acta Cryst. A39, 876-881'
_refine_ls_abs_structure_Flack 0.00
_refine_ls_extinction_coef 0.0156(15)
_refine_ls_extinction_expression Fc^*^=kFc[1+0.001xFc^2^\l^3^/sin(2\q)]^-1/4^
_refine_ls_extinction_method SHELXL
_refine_ls_goodness_of_fit_ref 0.955
_refine_ls_hydrogen_treatment mixed
_refine_ls_matrix_type full
_refine_ls_number_parameters 352
_refine_ls_number_reflns 4775
_refine_ls_number_restraints 1
_refine_ls_restrained_S_all 0.954
_refine_ls_R_factor_all 0.1055
_refine_ls_R_factor_gt 0.0508
_refine_ls_shift/su_max 0.000
_refine_ls_shift/su_mean 0.000
_refine_ls_structure_factor_coef Fsqd
_refine_ls_weighting_details 'calc w=1/[\s^2^(Fo^2^)+(0.0431P)^2^+0.0000P] where P=(Fo^2^+2Fc^2^)/3'
_refine_ls_weighting_scheme calc
_refine_ls_wR_factor_gt 0.0946
_refine_ls_wR_factor_ref 0.1136
_reflns_number_gt 2984
_reflns_number_total 4775
_reflns_threshold_expression >2sigma(I)
_cod_data_source_file b701746d.txt
_cod_data_source_block pca21
_cod_depositor_comments
;
The following automatic conversions were performed:
'_symmetry_cell_setting' value 'Orthorhombic' changed to 'orthorhombic'
according to '/home/saulius/struct/CIF-dictionaries/cif_core.dic'
dictionary named 'cif_core.dic' version 2.4.1 from 2010-06-29.

Automatic conversion script
Id: cif_fix_enum 1527 2010-12-29 10:47:43Z saulius 
;
_cod_original_sg_symbol_H-M Pca2(1)
_cod_database_code 7202765

loop_
_symmetry_equiv_pos_as_xyz
'x, y, z'
'-x, -y, z+1/2'
'x+1/2, -y, z'
'-x+1/2, y, z+1/2'

loop_
_atom_site_label
_atom_site_type_symbol
_atom_site_fract_x
_atom_site_fract_y
_atom_site_fract_z
_atom_site_U_iso_or_equiv
_atom_site_adp_type
_atom_site_occupancy
_atom_site_symmetry_multiplicity
_atom_site_calc_flag
_atom_site_refinement_flags
_atom_site_disorder_assembly
_atom_site_disorder_group
O1 O -0.21868(4) 0.2626(3) 0.9495(3) 0.0261(5) Uani 1 1 d . . .
O2 O -0.09976(4) 0.8153(3) 0.8190(3) 0.0288(5) Uani 1 1 d . . .
O3 O 0.01579(4) 0.1920(3) 0.9023(3) 0.0221(5) Uani 1 1 d . . .
N1 N 0.23857(5) 1.4111(4) 0.9540(3) 0.0198(5) Uani 1 1 d . . .
N2 N 0.06158(5) 0.5075(3) 0.8714(3) 0.0186(5) Uani 1 1 d . . .
C1 C -0.13739(6) 0.2898(4) 0.8458(4) 0.0173(6) Uani 1 1 d . . .
C2 C -0.16701(6) 0.2106(5) 0.8651(4) 0.0184(6) Uani 1 1 d . . .
C3 C -0.18968(6) 0.3468(4) 0.9383(4) 0.0194(7) Uani 1 1 d . . .
C4 C -0.18209(6) 0.5605(5) 0.9960(4) 0.0198(6) Uani 1 1 d . . .
C5 C -0.15247(6) 0.6416(5) 0.9720(4) 0.0184(6) Uani 1 1 d . . .
C6 C -0.12954(6) 0.5074(4) 0.8965(4) 0.0170(6) Uani 1 1 d . . .
C7 C -0.09943(6) 0.6156(4) 0.8603(4) 0.0186(6) Uani 1 1 d . . .
C8 C -0.06999(6) 0.4935(4) 0.8685(4) 0.0166(6) Uani 1 1 d . . .
C9 C -0.06633(6) 0.2814(4) 0.9479(4) 0.0172(6) Uani 1 1 d . . .
C10 C -0.03740(6) 0.1813(4) 0.9576(4) 0.0181(6) Uani 1 1 d . . .
C11 C -0.01203(6) 0.2917(4) 0.8893(4) 0.0182(6) Uani 1 1 d . . .
C12 C -0.01551(6) 0.5028(5) 0.8089(4) 0.0176(6) Uani 1 1 d . . .
C13 C -0.04383(6) 0.6007(5) 0.8015(4) 0.0179(6) Uani 1 1 d . . .
C14 C 0.21060(6) 1.4584(5) 1.0194(4) 0.0203(7) Uani 1 1 d . . .
C15 C 0.18567(7) 1.3151(5) 1.0046(4) 0.0218(7) Uani 1 1 d . . .
C16 C 0.18879(6) 1.1133(4) 0.9119(4) 0.0193(6) Uani 1 1 d . . .
C17 C 0.21798(6) 1.0662(5) 0.8448(4) 0.0213(7) Uani 1 1 d . . .
C18 C 0.24181(7) 1.2135(5) 0.8682(4) 0.0220(7) Uani 1 1 d . . .
C19 C 0.16375(7) 0.9542(5) 0.8783(4) 0.0215(6) Uani 1 1 d . . .
C20 C 0.13550(6) 0.9721(5) 0.9445(4) 0.0210(6) Uani 1 1 d . . .
C21 C 0.11048(6) 0.8098(5) 0.9142(4) 0.0183(7) Uani 1 1 d . . .
C22 C 0.08102(6) 0.8657(5) 0.9658(4) 0.0205(6) Uani 1 1 d . . .
C23 C 0.05759(6) 0.7112(5) 0.9434(4) 0.0196(6) Uani 1 1 d . . .
C24 C 0.09043(6) 0.4550(5) 0.8194(4) 0.0202(6) Uani 1 1 d . . .
C25 C 0.11505(6) 0.5990(5) 0.8383(4) 0.0204(7) Uani 1 1 d . . .
H23A H 0.0357(6) 0.743(4) 0.975(4) 0.014(7) Uiso 1 1 d . . .
H10A H -0.0364(6) 0.030(4) 1.022(4) 0.016(7) Uiso 1 1 d . . .
H19A H 0.1693(5) 0.815(4) 0.800(4) 0.016(7) Uiso 1 1 d . . .
H5A H -0.1486(6) 0.795(5) 1.003(4) 0.031(9) Uiso 1 1 d . . .
H20A H 0.1306(6) 1.112(4) 1.024(4) 0.020(8) Uiso 1 1 d . . .
H1A H -0.1229(5) 0.180(4) 0.788(3) 0.005(6) Uiso 1 1 d . . .
H2 H 0.0307(8) 0.292(6) 0.867(6) 0.068(13) Uiso 1 1 d . . .
H2A H -0.1739(7) 0.072(5) 0.830(5) 0.036(9) Uiso 1 1 d . . .
H9A H -0.0848(6) 0.205(5) 1.017(4) 0.029(8) Uiso 1 1 d . . .
H12A H 0.0019(6) 0.574(4) 0.753(3) 0.010(7) Uiso 1 1 d . . .
H17A H 0.2231(6) 0.924(5) 0.777(4) 0.028(9) Uiso 1 1 d . . .
H22A H 0.0757(6) 1.014(5) 1.020(4) 0.027(8) Uiso 1 1 d . . .
H13A H -0.0466(7) 0.752(5) 0.751(4) 0.030(9) Uiso 1 1 d . . .
H14A H 0.2106(6) 1.605(5) 1.082(4) 0.025(9) Uiso 1 1 d . . .
H18A H 0.2613(7) 1.180(5) 0.832(5) 0.036(9) Uiso 1 1 d . . .
H25A H 0.1366(6) 0.548(5) 0.796(4) 0.033(9) Uiso 1 1 d . . .
H24A H 0.0930(6) 0.307(5) 0.763(4) 0.029(9) Uiso 1 1 d . . .
H15A H 0.1689(7) 1.370(5) 1.052(4) 0.025(9) Uiso 1 1 d . . .
H1 H -0.2336(8) 0.405(6) 0.941(6) 0.078(13) Uiso 1 1 d . . .
H4A H -0.1976(6) 0.655(5) 1.055(4) 0.024(8) Uiso 1 1 d . . .

loop_
_atom_site_aniso_label
_atom_site_aniso_U_11
_atom_site_aniso_U_22
_atom_site_aniso_U_33
_atom_site_aniso_U_23
_atom_site_aniso_U_13
_atom_site_aniso_U_12
O1 0.0160(10) 0.0215(10) 0.0408(13) 0.0030(11) 0.0019(10) -0.0004(8)
O2 0.0248(11) 0.0154(11) 0.0462(14) 0.0033(10) 0.0029(11) 0.0021(8)
O3 0.0139(11) 0.0189(10) 0.0336(14) 0.0001(10) -0.0033(9) 0.0008(8)
N1 0.0172(12) 0.0220(12) 0.0202(13) -0.0011(12) 0.0036(11) -0.0001(10)
N2 0.0170(12) 0.0195(13) 0.0193(14) 0.0024(11) 0.0000(11) 0.0004(10)
C1 0.0194(15) 0.0156(14) 0.0170(15) 0.0015(13) 0.0007(13) 0.0032(12)
C2 0.0164(14) 0.0175(15) 0.0213(16) 0.0013(13) -0.0022(13) 0.0022(12)
C3 0.0156(14) 0.0220(15) 0.0204(16) 0.0090(13) 0.0000(13) 0.0006(12)
C4 0.0204(15) 0.0182(15) 0.0209(17) 0.0006(13) -0.0003(13) 0.0065(12)
C5 0.0194(15) 0.0131(13) 0.0226(16) -0.0042(13) -0.0055(13) 0.0036(12)
C6 0.0185(14) 0.0156(14) 0.0168(16) -0.0002(12) -0.0018(11) 0.0034(11)
C7 0.0212(15) 0.0150(14) 0.0197(17) -0.0024(13) -0.0007(13) 0.0007(12)
C8 0.0172(14) 0.0165(14) 0.0161(15) -0.0036(13) 0.0015(12) 0.0010(11)
C9 0.0191(14) 0.0167(14) 0.0160(14) -0.0029(13) 0.0007(13) -0.0016(11)
C10 0.0184(14) 0.0178(14) 0.0181(15) 0.0021(13) -0.0014(13) 0.0015(11)
C11 0.0167(15) 0.0212(14) 0.0166(16) -0.0057(13) -0.0011(12) 0.0031(12)
C12 0.0146(14) 0.0192(15) 0.0191(16) 0.0015(13) -0.0006(12) -0.0011(12)
C13 0.0190(15) 0.0179(15) 0.0167(15) 0.0002(12) -0.0010(12) -0.0027(12)
C14 0.0188(16) 0.0231(16) 0.0192(16) 0.0003(13) -0.0013(12) 0.0012(13)
C15 0.0130(15) 0.0287(17) 0.0237(17) 0.0034(14) 0.0042(13) 0.0028(13)
C16 0.0191(14) 0.0215(15) 0.0172(16) 0.0053(12) -0.0044(12) -0.0027(12)
C17 0.0199(15) 0.0216(15) 0.0223(17) 0.0016(14) 0.0042(13) 0.0008(12)
C18 0.0163(15) 0.0261(16) 0.0235(18) 0.0022(14) 0.0028(14) 0.0024(13)
C19 0.0230(15) 0.0215(15) 0.0200(16) 0.0028(14) 0.0002(13) 0.0000(12)
C20 0.0220(16) 0.0226(15) 0.0185(15) 0.0023(14) -0.0019(13) -0.0013(12)
C21 0.0158(14) 0.0230(15) 0.0163(17) 0.0020(13) 0.0000(12) -0.0032(11)
C22 0.0187(14) 0.0203(14) 0.0227(16) 0.0044(14) 0.0012(13) 0.0004(12)
C23 0.0147(14) 0.0240(15) 0.0203(16) -0.0009(14) 0.0038(13) 0.0017(12)
C24 0.0206(15) 0.0219(15) 0.0181(16) 0.0041(13) -0.0010(12) 0.0025(13)
C25 0.0105(14) 0.0311(16) 0.0196(17) 0.0047(14) -0.0003(12) 0.0002(12)

loop_
_atom_type_symbol
_atom_type_description
_atom_type_scat_dispersion_real
_atom_type_scat_dispersion_imag
_atom_type_scat_source
C C 0.0033 0.0016 'International Tables Vol C Tables 4.2.6.8 and 6.1.1.4'
H H 0.0000 0.0000 'International Tables Vol C Tables 4.2.6.8 and 6.1.1.4'
N N 0.0061 0.0033 'International Tables Vol C Tables 4.2.6.8 and 6.1.1.4'
O O 0.0106 0.0060 'International Tables Vol C Tables 4.2.6.8 and 6.1.1.4'

loop_
_geom_angle_atom_site_label_1
_geom_angle_atom_site_label_2
_geom_angle_atom_site_label_3
_geom_angle
_geom_angle_site_symmetry_1
_geom_angle_site_symmetry_3
_geom_angle_publ_flag
C14 N1 C18 116.8(2) . . ?
C23 N2 C24 116.5(2) . . ?
C2 C1 C6 121.3(3) . . ?
C1 C2 C3 120.3(3) . . ?
O1 C3 C4 122.8(3) . . ?
O1 C3 C2 117.9(2) . . ?
C4 C3 C2 119.3(3) . . ?
C3 C4 C5 120.1(3) . . ?
C4 C5 C6 121.1(3) . . ?
C1 C6 C5 117.8(2) . . ?
C1 C6 C7 124.8(2) . . ?
C5 C6 C7 117.1(2) . . ?
O2 C7 C8 119.8(2) . . ?
O2 C7 C6 117.1(2) . . ?
C8 C7 C6 123.1(2) . . ?
C13 C8 C9 118.0(2) . . ?
C13 C8 C7 117.9(2) . . ?
C9 C8 C7 124.0(2) . . ?
C10 C9 C8 120.6(3) . . ?
C11 C10 C9 120.0(3) . . ?
O3 C11 C10 118.7(2) . . ?
O3 C11 C12 121.4(2) . . ?
C10 C11 C12 119.8(2) . . ?
C13 C12 C11 119.9(3) . . ?
C12 C13 C8 121.8(3) . . ?
N1 C14 C15 123.6(3) . . ?
C14 C15 C16 119.6(3) . . ?
C15 C16 C17 116.1(3) . . ?
C15 C16 C19 124.7(3) . . ?
C17 C16 C19 119.1(3) . . ?
C18 C17 C16 121.1(3) . . ?
N1 C18 C17 122.7(3) . . ?
C20 C19 C16 125.0(3) . . ?
C19 C20 C21 125.1(3) . . ?
C22 C21 C25 117.6(3) . . ?
C22 C21 C20 119.1(3) . . ?
C25 C21 C20 123.3(2) . . ?
C21 C22 C23 119.4(3) . . ?
N2 C23 C22 123.7(2) . . ?
N2 C24 C25 123.3(3) . . ?
C24 C25 C21 119.4(3) . . ?

loop_
_geom_bond_atom_site_label_1
_geom_bond_atom_site_label_2
_geom_bond_distance
_geom_bond_site_symmetry_2
_geom_bond_publ_flag
O1 C3 1.363(3) . ?
O2 C7 1.230(3) . ?
O3 C11 1.355(3) . ?
N1 C14 1.344(3) . ?
N1 C18 1.348(4) . ?
N2 C23 1.340(3) . ?
N2 C24 1.354(3) . ?
C1 C2 1.383(4) . ?
C1 C6 1.394(4) . ?
C2 C3 1.392(4) . ?
C3 C4 1.385(4) . ?
C4 C5 1.391(4) . ?
C5 C6 1.399(4) . ?
C6 C7 1.488(4) . ?
C7 C8 1.477(4) . ?
C8 C13 1.400(4) . ?
C8 C9 1.406(4) . ?
C9 C10 1.398(4) . ?
C10 C11 1.385(4) . ?
C11 C12 1.403(4) . ?
C12 C13 1.367(4) . ?
C14 C15 1.388(4) . ?
C15 C16 1.395(4) . ?
C16 C17 1.396(4) . ?
C16 C19 1.468(4) . ?
C17 C18 1.373(4) . ?
C19 C20 1.332(4) . ?
C20 C21 1.476(4) . ?
C21 C22 1.382(4) . ?
C21 C25 1.393(4) . ?
C22 C23 1.386(4) . ?
C24 C25 1.382(4) . ?

loop_
_geom_hbond_atom_site_label_D
_geom_hbond_atom_site_label_H
_geom_hbond_atom_site_label_A
_geom_hbond_distance_DH
_geom_hbond_distance_HA
_geom_hbond_distance_DA
_geom_hbond_angle_DHA
_geom_hbond_site_symmetry_A
O3 H2 N2 0.92(4) 1.86(3) 2.754(3) 162(4) .
O1 H1 N1 1.07(4) 1.64(4) 2.696(3) 168(3) 3_475

loop_
_cod_related_entry_id
_cod_related_entry_database
_cod_related_entry_code
1 ChemSpider 21197701
